data_7117580
loop_
_publ_author_name
'Leblanc, Nicolas'
'Sproules, Stephen'
'Pasquier, Claude'
'Auban-Senzier, Pascale'
'Raffy, Helene'
'Powell, Annie K.'

_publ_section_title
;
 Approaching the limit of Cu(II)/Cu(I) mixed valency in a
 Cu(I)Br2-N-methylquinoxalinium hybrid compound.
;
_journal_issue 64
_journal_name_full 'Chemical communications (Cambridge, England)'
_journal_page_first 12740
_journal_page_last 12743
_journal_paper_doi 10.1039/c5cc04142b
_journal_volume 51
_journal_year 2015
_chemical_compound_source 'synthesis as described'
_chemical_formula_moiety 'C9 H9 N2, B F4'
_chemical_formula_sum 'C9 H9 B F4 N2'
_chemical_formula_weight 231.99
_chemical_name_common (MQ)BF4
_chemical_name_systematic 'N-methylquinoxalinium tetrafluoroborate'
_space_group_IT_number 14
_symmetry_cell_setting monoclinic
_symmetry_Int_Tables_number 14
_symmetry_space_group_name_Hall '-P 2yab'
_symmetry_space_group_name_H-M 'P 1 21/a 1'
_atom_sites_solution_hydrogens geom
_audit_conform_dict_location ftp://ftp.iucr.org/pub/cif_core.dic
_audit_conform_dict_name cif_core.dic
_audit_conform_dict_version 2.4.3
_audit_creation_date 2014-02-21T14:10:13-00:00
_audit_creation_method 'WinGX routine CIF_UPDATE'
_audit_update_record
;
2015-05-12 deposited with the CCDC.
2015-06-18 downloaded from the CCDC.
;
_cell_angle_alpha 90
_cell_angle_beta 112.232(11)
_cell_angle_gamma 90
_cell_formula_units_Z 4
_cell_length_a 13.372(2)
_cell_length_b 6.2221(9)
_cell_length_c 13.8278(19)
_cell_measurement_reflns_used 1470
_cell_measurement_temperature 293(2)
_cell_measurement_theta_max 21.32
_cell_measurement_theta_min 3.07
_cell_measurement_wavelength 0.71073
_cell_volume 1065.0(3)
_computing_cell_refinement 'STOE X-AREA'
_computing_data_collection 'STOE X-AREA'
_computing_molecular_graphics 'ORTEP-3 for Windows (Farrugia, 2012)'
_computing_publication_material 'WinGX publication routines (Farrugia, 2012)'
_computing_structure_refinement 'SHELXL-2013 (Sheldrick, 2013)'
_computing_structure_solution 'SHELXS-2013 (Sheldrick, 2013)'
_diffrn_ambient_temperature 293
_diffrn_detector 'image plate ( 34 cm diameter )'
_diffrn_detector_area_resol_mean 6.67
_diffrn_detector_type STOE
_diffrn_measured_fraction_theta_full 0.985
_diffrn_measured_fraction_theta_max 0.974
_diffrn_measurement_details ' 130 frames, detector distance = 115 mm'
_diffrn_measurement_device '2-circle goniometer'
_diffrn_measurement_device_type 'STOE IPDS 2'
_diffrn_measurement_method 'rotation method'
_diffrn_radiation_collimation '0.3 mm, multiple pinhole'
_diffrn_radiation_monochromator 'planar graphite'
_diffrn_radiation_polarisn_norm 0
_diffrn_radiation_type 'Mo K\a'
_diffrn_radiation_wavelength 0.71073
_diffrn_reflns_av_R_equivalents 0.0315
_diffrn_reflns_Laue_measured_fraction_full 0.985
_diffrn_reflns_Laue_measured_fraction_max 0.974
_diffrn_reflns_limit_h_max 17
_diffrn_reflns_limit_h_min -17
_diffrn_reflns_limit_k_max 8
_diffrn_reflns_limit_k_min -7
_diffrn_reflns_limit_l_max 14
_diffrn_reflns_limit_l_min -17
_diffrn_reflns_number 4693
_diffrn_reflns_point_group_measured_fraction_full 0.985
_diffrn_reflns_point_group_measured_fraction_max 0.974
_diffrn_reflns_theta_full 25.242
_diffrn_reflns_theta_max 27.398
_diffrn_reflns_theta_min 3.066
_diffrn_source 'sealed X-ray tube, 12 x 0.4 mm fine focus'
_diffrn_source_current 40
_diffrn_source_power 2.000
_diffrn_source_voltage 50
_exptl_absorpt_coefficient_mu 0.136
_exptl_absorpt_correction_type none
_exptl_crystal_colour white
_exptl_crystal_density_diffrn 1.447
_exptl_crystal_density_method 'not measured'
_exptl_crystal_description prism
_exptl_crystal_F_000 472
_exptl_crystal_recrystallization_method 'Re-crystallisation from solvent: MeOH'
_exptl_crystal_size_max 0.204
_exptl_crystal_size_mid 0.176
_exptl_crystal_size_min 0.102
_refine_diff_density_max 0.082
_refine_diff_density_min -0.074
_refine_diff_density_rms 0.018
_refine_ls_extinction_coef 0.028(4)
_refine_ls_extinction_expression Fc^*^=kFc[1+0.001xFc^2^\l^3^/sin(2\q)]^-1/4^
_refine_ls_extinction_method SHELXL
_refine_ls_goodness_of_fit_ref 0.716
_refine_ls_hydrogen_treatment constr
_refine_ls_matrix_type full
_refine_ls_number_constraints 0
_refine_ls_number_parameters 191
_refine_ls_number_reflns 2357
_refine_ls_number_restraints 0
_refine_ls_restrained_S_all 0.716
_refine_ls_R_factor_all 0.1415
_refine_ls_R_factor_gt 0.0362
_refine_ls_shift/su_max 0
_refine_ls_shift/su_mean 0
_refine_ls_structure_factor_coef Fsqd
_refine_ls_weighting_details 'w=1/[\s^2^(Fo^2^)+(0.0423P)^2^] where P=(Fo^2^+2Fc^2^)/3'
_refine_ls_weighting_scheme calc
_refine_ls_wR_factor_gt 0.0764
_refine_ls_wR_factor_ref 0.0992
_reflns_number_gt 707
_reflns_number_total 2357
_reflns_threshold_expression 'I > 2\s(I)'
_cod_data_source_file c5cc04142b2.cif
_cod_data_source_block shelx
_cod_original_cell_volume 1064.9(3)
_cod_original_sg_symbol_H-M 'P 21/a'
_cod_database_code 7117580

loop_
_symmetry_equiv_pos_as_xyz
'x, y, z'
'-x+1/2, y+1/2, -z'
'-x, -y, -z'
'x-1/2, -y-1/2, z'

loop_
_atom_site_label
_atom_site_type_symbol
_atom_site_fract_x
_atom_site_fract_y
_atom_site_fract_z
_atom_site_U_iso_or_equiv
_atom_site_adp_type
_atom_site_occupancy
_atom_site_calc_flag
C1 C 0.4436(2) 0.0859(5) 0.0850(2) 0.1379(11) Uani 1 d
H1A H 0.3923 0.1519 0.0234 0.207 Uiso 1 calc
H1B H 0.422 -0.0595 0.09 0.207 Uiso 1 calc
H1C H 0.5138 0.0865 0.0812 0.207 Uiso 1 calc
C2 C 0.51092(16) 0.1408(4) 0.2769(2) 0.0856(6) Uani 1 d
C3 C 0.5727(2) -0.0443(4) 0.2935(3) 0.1170(9) Uani 1 d
H3 H 0.5725 -0.1274 0.2375 0.14 Uiso 1 calc
C4 C 0.6337(2) -0.1021(5) 0.3935(4) 0.1406(12) Uani 1 d
H4 H 0.675 -0.2268 0.4054 0.169 Uiso 1 calc
C5 C 0.6356(2) 0.0184(6) 0.4765(3) 0.1328(10) Uani 1 d
H5 H 0.6784 -0.0249 0.5439 0.159 Uiso 1 calc
C6 C 0.5767(2) 0.1985(5) 0.4621(2) 0.1166(8) Uani 1 d
H6 H 0.5792 0.28 0.5194 0.14 Uiso 1 calc
C7 C 0.51133(17) 0.2642(4) 0.3608(2) 0.0903(6) Uani 1 d
C8 C 0.3923(2) 0.4979(4) 0.2523(3) 0.1192(9) Uani 1 d
H8 H 0.3497 0.6206 0.2413 0.143 Uiso 1 calc
C9 C 0.38936(19) 0.3816(5) 0.1652(2) 0.1074(8) Uani 1 d
H9 H 0.3464 0.4276 0.0984 0.129 Uiso 1 calc
N1 N 0.44748(16) 0.2075(4) 0.17824(17) 0.0951(6) Uani 1 d
N2 N 0.45079(18) 0.4450(3) 0.3476(2) 0.1136(7) Uani 1 d
F1A F 0.5868(4) 0.5765(10) 0.1375(4) 0.132(2) Uani 0.73(3) d
F1B F 0.604(3) 0.511(7) 0.176(5) 0.264(12) Uani 0.27(3) d
F2A F 0.7269(17) 0.451(3) 0.2513(7) 0.263(5) Uani 0.57(3) d
F2B F 0.7750(9) 0.4962(11) 0.2483(7) 0.138(4) Uani 0.43(3) d
F3A F 0.7261(10) 0.655(2) 0.1372(16) 0.274(6) Uani 0.43(2) d
F3B F 0.7345(3) 0.6009(14) 0.1001(6) 0.152(3) Uani 0.57(2) d
F4A F 0.6742(6) 0.329(2) 0.0882(10) 0.166(4) Uani 0.66(3) d
F4B F 0.6773(10) 0.2716(18) 0.144(3) 0.157(7) Uani 0.34(3) d
B1 B 0.6847(2) 0.4896(5) 0.1564(3) 0.0834(7) Uani 1 d

loop_
_atom_site_aniso_label
_atom_site_aniso_U_11
_atom_site_aniso_U_22
_atom_site_aniso_U_33
_atom_site_aniso_U_23
_atom_site_aniso_U_13
_atom_site_aniso_U_12
C1 0.1394(19) 0.189(3) 0.098(2) -0.052(2) 0.0599(17) -0.0353(19)
C2 0.0737(12) 0.0953(17) 0.0884(19) -0.0161(15) 0.0312(13) -0.0092(12)
C3 0.0964(16) 0.115(2) 0.136(3) -0.0293(19) 0.0402(18) 0.0028(16)
C4 0.107(2) 0.111(2) 0.183(4) -0.013(3) 0.031(2) 0.0096(17)
C5 0.1086(19) 0.124(2) 0.134(3) 0.016(2) 0.0099(18) -0.0035(19)
C6 0.1118(17) 0.131(2) 0.097(2) -0.0194(18) 0.0276(16) -0.0187(17)
C7 0.0899(13) 0.0909(16) 0.0876(19) -0.0159(15) 0.0305(13) -0.0080(13)
C8 0.108(2) 0.1059(19) 0.134(3) -0.007(2) 0.035(2) 0.0084(15)
C9 0.0963(17) 0.124(2) 0.094(2) 0.0046(18) 0.0275(15) -0.0155(17)
N1 0.0867(12) 0.1093(16) 0.0968(19) -0.0179(14) 0.0433(13) -0.0217(12)
N2 0.1200(15) 0.1049(16) 0.110(2) -0.0229(13) 0.0363(14) 0.0059(13)
F1A 0.110(2) 0.122(3) 0.174(6) -0.0319(19) 0.066(3) 0.014(2)
F1B 0.174(14) 0.173(15) 0.53(3) -0.08(2) 0.230(19) -0.060(11)
F2A 0.191(10) 0.469(17) 0.115(4) 0.066(7) 0.041(5) 0.057(7)
F2B 0.122(5) 0.158(7) 0.112(5) -0.025(4) 0.019(3) -0.003(3)
F3A 0.374(15) 0.240(8) 0.290(12) -0.104(11) 0.218(14) -0.184(10)
F3B 0.117(4) 0.227(6) 0.129(4) 0.018(4) 0.066(3) -0.005(3)
F4A 0.136(3) 0.176(7) 0.164(6) -0.080(4) 0.031(3) 0.030(4)
F4B 0.107(5) 0.103(5) 0.244(19) -0.011(7) 0.046(9) -0.010(4)
B1 0.0746(17) 0.083(2) 0.097(3) -0.0042(18) 0.0371(17) -0.0088(15)

loop_
_atom_type_symbol
_atom_type_description
_atom_type_scat_dispersion_real
_atom_type_scat_dispersion_imag
_atom_type_scat_source
H H 0 0 'International Tables Vol C Tables 4.2.6.8 and 6.1.1.4'
C C 0.0033 0.0016 'International Tables Vol C Tables 4.2.6.8 and 6.1.1.4'
N N 0.0061 0.0033 'International Tables Vol C Tables 4.2.6.8 and 6.1.1.4'
F F 0.0171 0.0103 'International Tables Vol C Tables 4.2.6.8 and 6.1.1.4'
B B 0.0013 0.0007 'International Tables Vol C Tables 4.2.6.8 and 6.1.1.4'

loop_
_exptl_crystal_face_index_h
_exptl_crystal_face_index_k
_exptl_crystal_face_index_l
_exptl_crystal_face_perp_dist
7 0 -1 0.071

loop_
_geom_angle_atom_site_label_1
_geom_angle_atom_site_label_2
_geom_angle_atom_site_label_3
_geom_angle
N1 C1 H1A 109.5
N1 C1 H1B 109.5
H1A C1 H1B 109.5
N1 C1 H1C 109.5
H1A C1 H1C 109.5
H1B C1 H1C 109.5
N1 C2 C3 121.5(3)
N1 C2 C7 118.0(2)
C3 C2 C7 120.5(3)
C4 C3 C2 118.6(3)
C4 C3 H3 120.7
C2 C3 H3 120.7
C3 C4 C5 121.6(3)
C3 C4 H4 119.2
C5 C4 H4 119.2
C6 C5 C4 120.8(3)
C6 C5 H5 119.6
C4 C5 H5 119.6
C5 C6 C7 120.1(3)
C5 C6 H6 120
C7 C6 H6 120
N2 C7 C2 122.1(2)
N2 C7 C6 119.4(3)
C2 C7 C6 118.5(3)
N2 C8 C9 123.8(3)
N2 C8 H8 118.1
C9 C8 H8 118.1
N1 C9 C8 119.4(3)
N1 C9 H9 120.3
C8 C9 H9 120.3
C9 N1 C2 120.1(2)
C9 N1 C1 118.8(3)
C2 N1 C1 121.2(2)
C8 N2 C7 116.6(2)
F1B F1A B1 64.6(17)
F1A F1B B1 87(4)
F1A F1B F2A 129(2)
B1 F1B F2A 49.3(18)
F2B F2A B1 85.4(15)
F2B F2A F1B 126(2)
B1 F2A F1B 48.2(18)
F2B F2A F4B 105.1(14)
B1 F2A F4B 50.3(9)
F1B F2A F4B 69.1(11)
F2A F2B B1 63.4(11)
F2A F2B F3A 103.4(15)
B1 F2B F3A 45.4(4)
F3B F3A B1 87.9(14)
F3B F3A F2B 106.3(19)
B1 F3A F2B 52.3(7)
F3A F3B B1 63.7(12)
F4B F4A B1 73.4(13)
F4A F4B B1 70.5(11)
F4A F4B F2A 112.1(17)
B1 F4B F2A 44.3(8)
F1B B1 F2A 82(4)
F1B B1 F3A 117(2)
F2A B1 F3A 109.1(15)
F1B B1 F4A 112.0(11)
F2A B1 F4A 118.8(10)
F3A B1 F4A 113.7(13)
F1B B1 F1A 28(3)
F2A B1 F1A 107.6(8)
F3A B1 F1A 96.0(9)
F4A B1 F1A 109.0(4)
F1B B1 F4B 96.2(18)
F2A B1 F4B 85.4(16)
F3A B1 F4B 144.3(14)
F4A B1 F4B 36.0(8)
F1A B1 F4B 110.8(6)
F1B B1 F2B 109(3)
F2A B1 F2B 31.2(8)
F3A B1 F2B 82.3(8)
F4A B1 F2B 119.4(6)
F1A B1 F2B 127.7(5)
F4B B1 F2B 98.1(11)
F1B B1 F3B 137(3)
F2A B1 F3B 124.7(13)
F3A B1 F3B 28.4(9)
F4A B1 F3B 85.5(9)
F1A B1 F3B 109.2(4)
F4B B1 F3B 117.0(12)
F2B B1 F3B 93.6(6)

loop_
_geom_bond_atom_site_label_1
_geom_bond_atom_site_label_2
_geom_bond_distance
C1 N1 1.478(3)
C1 H1A 0.96
C1 H1B 0.96
C1 H1C 0.96
C2 N1 1.370(3)
C2 C3 1.385(3)
C2 C7 1.390(3)
C3 C4 1.361(4)
C3 H3 0.93
C4 C5 1.363(4)
C4 H4 0.93
C5 C6 1.341(4)
C5 H5 0.93
C6 C7 1.402(3)
C6 H6 0.93
C7 N2 1.357(3)
C8 N2 1.295(3)
C8 C9 1.392(4)
C8 H8 0.93
C9 N1 1.305(3)
C9 H9 0.93
F1A F1B 0.64(7)
F1A B1 1.348(5)
F1B B1 1.220(15)
F1B F2A 1.62(6)
F2A F2B 0.719(17)
F2A B1 1.240(9)
F2A F4B 1.77(3)
F2B B1 1.383(9)
F2B F3A 1.732(18)
F3A F3B 0.659(19)
F3A B1 1.244(11)
F3B B1 1.387(6)
F4A F4B 0.838(17)
F4A B1 1.344(7)
F4B B1 1.366(12)

loop_
_geom_torsion_atom_site_label_1
_geom_torsion_atom_site_label_2
_geom_torsion_atom_site_label_3
_geom_torsion_atom_site_label_4
_geom_torsion
N1 C2 C3 C4 -179.8(2)
C7 C2 C3 C4 -0.1(3)
C2 C3 C4 C5 -0.5(4)
C3 C4 C5 C6 0.3(5)
C4 C5 C6 C7 0.5(4)
N1 C2 C7 N2 0.5(3)
C3 C2 C7 N2 -179.13(19)
N1 C2 C7 C6 -179.44(18)
C3 C2 C7 C6 0.9(3)
C5 C6 C7 N2 178.9(2)
C5 C6 C7 C2 -1.1(3)
N2 C8 C9 N1 0.6(4)
C8 C9 N1 C2 -0.2(3)
C8 C9 N1 C1 -179.97(19)
C3 C2 N1 C9 179.31(19)
C7 C2 N1 C9 -0.3(2)
C3 C2 N1 C1 -0.9(3)
C7 C2 N1 C1 179.43(18)
C9 C8 N2 C7 -0.5(4)
C2 C7 N2 C8 -0.1(3)
C6 C7 N2 C8 179.8(2)
B1 F1A F1B F2A 27(2)
F1A F1B F2A F2B 2(5)
B1 F1B F2A F2B 39(2)
F1A F1B F2A B1 -37(3)
F1A F1B F2A F4B -92(4)
B1 F1B F2A F4B -54.8(10)
F1B F2A F2B B1 -28.2(15)
F4B F2A F2B B1 46.7(9)
B1 F2A F2B F3A 22.1(12)
F1B F2A F2B F3A -6(2)
F4B F2A F2B F3A 68.8(14)
F2A F2B F3A F3B -102(2)
B1 F2B F3A F3B -74.1(13)
F2A F2B F3A B1 -28.2(16)
F2B F3A F3B B1 49.6(7)
B1 F4A F4B F2A -15.8(10)
F2B F2A F4B F4A -49(2)
B1 F2A F4B F4A 21.6(15)
F1B F2A F4B F4A 74(3)
F2B F2A F4B B1 -70.6(16)
F1B F2A F4B B1 52(2)
F1A F1B B1 F2A 152(2)
F1A F1B B1 F3A 45(4)
F2A F1B B1 F3A -108(2)
F1A F1B B1 F4A -90(2)
F2A F1B B1 F4A 118.1(18)
F2A F1B B1 F1A -152(2)
F1A F1B B1 F4B -123(2)
F2A F1B B1 F4B 84.5(17)
F1A F1B B1 F2B 136(2)
F2A F1B B1 F2B -16.4(13)
F1A F1B B1 F3B 18(4)
F2A F1B B1 F3B -134(2)
F2B F2A B1 F1B -149(2)
F4B F2A B1 F1B 96.9(16)
F2B F2A B1 F3A -32.6(17)
F1B F2A B1 F3A 116.5(17)
F4B F2A B1 F3A -146.6(11)
F2B F2A B1 F4A 99.9(19)
F1B F2A B1 F4A -111.0(17)
F4B F2A B1 F4A -14.0(11)
F2B F2A B1 F1A -135.6(12)
F1B F2A B1 F1A 13.5(15)
F4B F2A B1 F1A 110.4(7)
F2B F2A B1 F4B 114.0(14)
F1B F2A B1 F4B -96.9(16)
F1B F2A B1 F2B 149(2)
F4B F2A B1 F2B -114.0(14)
F2B F2A B1 F3B -5.9(18)
F1B F2A B1 F3B 143.2(16)
F4B F2A B1 F3B -119.9(9)
F3B F3A B1 F1B -140(3)
F2B F3A B1 F1B 108(3)
F3B F3A B1 F2A 128.9(15)
F2B F3A B1 F2A 16.4(7)
F3B F3A B1 F4A -6.2(19)
F2B F3A B1 F4A -118.8(7)
F3B F3A B1 F1A -120.1(14)
F2B F3A B1 F1A 127.4(5)
F3B F3A B1 F4B 19(3)
F2B F3A B1 F4B -93(2)
F3B F3A B1 F2B 112.6(16)
F2B F3A B1 F3B -112.6(16)
F4B F4A B1 F1B -69(4)
F4B F4A B1 F2A 24(2)
F4B F4A B1 F3A 154.7(14)
F4B F4A B1 F1A -99.5(12)
F4B F4A B1 F2B 60.1(16)
F4B F4A B1 F3B 151.8(12)
F1B F1A B1 F2A -29(3)
F1B F1A B1 F3A -141(3)
F1B F1A B1 F4A 101(3)
F1B F1A B1 F4B 63(3)
F1B F1A B1 F2B -56(3)
F1B F1A B1 F3B -167(2)
F4A F4B B1 F1B 119(3)
F2A F4B B1 F1B -82(3)
F4A F4B B1 F2A -158.8(16)
F4A F4B B1 F3A -42(3)
F2A F4B B1 F3A 117(2)
F2A F4B B1 F4A 158.8(16)
F4A F4B B1 F1A 94.1(12)
F2A F4B B1 F1A -107.1(11)
F4A F4B B1 F2B -130.2(13)
F2A F4B B1 F2B 28.6(7)
F4A F4B B1 F3B -31.9(15)
F2A F4B B1 F3B 126.9(12)
F2A F2B B1 F1B 33(3)
F3A F2B B1 F1B -116(2)
F3A F2B B1 F2A -149.1(18)
F2A F2B B1 F3A 149.1(18)
F2A F2B B1 F4A -98.0(19)
F3A F2B B1 F4A 113.0(14)
F2A F2B B1 F1A 57.4(15)
F3A F2B B1 F1A -91.7(12)
F2A F2B B1 F4B -66.9(18)
F3A F2B B1 F4B 144.0(14)
F2A F2B B1 F3B 175.1(15)
F3A F2B B1 F3B 26.1(9)
F3A F3B B1 F1B 57(3)
F3A F3B B1 F2A -63.4(18)
F3A F3B B1 F4A 174.3(17)
F3A F3B B1 F1A 65.7(16)
F3A F3B B1 F4B -167.5(19)
F3A F3B B1 F2B -66.5(17)
